data_2222124
loop_
_publ_author_name
'Zheng, Hu-ling'
'Xia, Peng'
'Chen, Ying'

_publ_section_title
;
 2'-Methylpyrazolo[4',3':16,17]androst-5-en-3\b-ol
;
_journal_coeditor_code RK2148
_journal_issue 6
_journal_name_full 'Acta Crystallographica Section E'
_journal_page_first o1436
_journal_paper_doi 10.1107/S1600536809019539
_journal_volume 65
_journal_year 2009
_chemical_formula_iupac 'C21 H30 N2 O'
_chemical_formula_moiety 'C21 H30 N2 O'
_chemical_formula_sum 'C21 H30 N2 O'
_chemical_formula_weight 326.47
_chemical_name_systematic
;
2'-Methylpyrazolo[4',3':16,17]androst-5-en-3\b-ol
;
_space_group_IT_number 18
_symmetry_cell_setting orthorhombic
_symmetry_space_group_name_Hall 'P 2 2ab'
_symmetry_space_group_name_H-M 'P 21 21 2'
_atom_sites_solution_hydrogens geom
_atom_sites_solution_primary direct
_atom_sites_solution_secondary difmap
_audit_creation_method SHELXL97
_cell_angle_alpha 90.00
_cell_angle_beta 90.00
_cell_angle_gamma 90.00
_cell_formula_units_Z 4
_cell_length_a 11.779(4)
_cell_length_b 27.996(10)
_cell_length_c 6.361(2)
_cell_measurement_reflns_used 985
_cell_measurement_temperature 293(2)
_cell_measurement_theta_max 21.276
_cell_measurement_theta_min 2.259
_cell_volume 2097.6(12)
_computing_cell_refinement 'SAINT (Bruker, 2000)'
_computing_data_collection 'SMART (Bruker, 2000)'
_computing_data_reduction 'SAINT (Bruker, 2000)'
_computing_molecular_graphics 'SHELXTL (Sheldrick, 2008)'
_computing_publication_material 'SHELXTL (Sheldrick, 2008)'
_computing_structure_refinement 'SHELXL97 (Sheldrick, 2008)'
_computing_structure_solution 'SHELXS97 (Sheldrick, 2008)'
_diffrn_ambient_temperature 293(2)
_diffrn_measured_fraction_theta_full 0.989
_diffrn_measured_fraction_theta_max 0.989
_diffrn_measurement_device_type 'Bruker SMART CCD area-detector'
_diffrn_measurement_method '\f and \w'
_diffrn_radiation_monochromator graphite
_diffrn_radiation_source 'fine-focus sealed tube'
_diffrn_radiation_type MoK\a
_diffrn_radiation_wavelength 0.71073
_diffrn_reflns_av_R_equivalents 0.0887
_diffrn_reflns_av_sigmaI/netI 0.0638
_diffrn_reflns_limit_h_max 15
_diffrn_reflns_limit_h_min -11
_diffrn_reflns_limit_k_max 27
_diffrn_reflns_limit_k_min -35
_diffrn_reflns_limit_l_max 8
_diffrn_reflns_limit_l_min -8
_diffrn_reflns_number 10038
_diffrn_reflns_theta_full 27.06
_diffrn_reflns_theta_max 27.06
_diffrn_reflns_theta_min 1.45
_exptl_absorpt_coefficient_mu 0.063
_exptl_absorpt_correction_T_max 0.9950
_exptl_absorpt_correction_T_min 0.9875
_exptl_absorpt_correction_type multi-scan
_exptl_absorpt_process_details '(SADABS; Sheldrick, 1996)'
_exptl_crystal_colour colourless
_exptl_crystal_density_diffrn 1.034
_exptl_crystal_density_method 'not measured'
_exptl_crystal_description column
_exptl_crystal_F_000 712
_exptl_crystal_size_max 0.20
_exptl_crystal_size_mid 0.10
_exptl_crystal_size_min 0.08
_refine_diff_density_max 0.264
_refine_diff_density_min -0.148
_refine_ls_abs_structure_details 'Flack (1983)'
_refine_ls_abs_structure_Flack 0(10)
_refine_ls_extinction_method none
_refine_ls_goodness_of_fit_ref 0.988
_refine_ls_hydrogen_treatment mixed
_refine_ls_matrix_type full
_refine_ls_number_parameters 224
_refine_ls_number_reflns 2633
_refine_ls_number_restraints 0
_refine_ls_restrained_S_all 0.988
_refine_ls_R_factor_all 0.0908
_refine_ls_R_factor_gt 0.0650
_refine_ls_shift/su_max 0.000
_refine_ls_shift/su_mean 0.000
_refine_ls_structure_factor_coef Fsqd
_refine_ls_weighting_details 'calc w=1/[\s^2^(Fo^2^)+(0.097P)^2^] where P=(Fo^2^+2Fc^2^)/3'
_refine_ls_weighting_scheme calc
_refine_ls_wR_factor_gt 0.1689
_refine_ls_wR_factor_ref 0.1781
_reflns_number_gt 1670
_reflns_number_total 2633
_reflns_threshold_expression I>2\s(I)
_cod_data_source_file rk2148.cif
_cod_data_source_block I
_cod_database_code 2222124
_cod_database_fobs_code 2222124

loop_
_symmetry_equiv_pos_as_xyz
'x, y, z'
'-x, -y, z'
'x+1/2, -y+1/2, -z'
'-x+1/2, y+1/2, -z'

loop_
_atom_site_type_symbol
_atom_site_label
_atom_site_fract_x
_atom_site_fract_y
_atom_site_fract_z
_atom_site_U_iso_or_equiv
_atom_site_adp_type
_atom_site_calc_flag
_atom_site_refinement_flags
_atom_site_occupancy
_atom_site_disorder_assembly
_atom_site_disorder_group
O O1 0.8092(3) 0.49975(10) 0.3404(5) 0.0957(11) Uani d . 1 . .
H H1 0.809(4) 0.5288(17) 0.261(10) 0.114(16) Uiso d . 1 . .
N N1 0.7846(3) 0.11087(10) -0.1171(5) 0.0720(9) Uani d . 1 . .
N N2 0.7158(4) 0.07461(12) -0.0492(6) 0.0859(11) Uani d . 1 . .
C C1 0.8428(4) 0.38834(12) 0.0088(6) 0.0682(10) Uani d . 1 . .
H H1A 0.8983 0.3797 -0.0973 0.082 Uiso calc R 1 . .
H H1B 0.7686 0.3884 -0.0573 0.082 Uiso calc R 1 . .
C C2 0.8696(4) 0.43932(13) 0.0914(7) 0.0774(12) Uani d . 1 . .
H H2A 0.9455 0.4400 0.1503 0.093 Uiso calc R 1 . .
H H2B 0.8667 0.4619 -0.0241 0.093 Uiso calc R 1 . .
C C3 0.7851(4) 0.45347(13) 0.2566(7) 0.0740(11) Uani d . 1 . .
H H3 0.7090 0.4537 0.1945 0.089 Uiso calc R 1 . .
C C4 0.7871(4) 0.41834(13) 0.4390(7) 0.0746(11) Uani d . 1 . .
H H4A 0.8602 0.4200 0.5089 0.090 Uiso calc R 1 . .
H H4B 0.7290 0.4271 0.5401 0.090 Uiso calc R 1 . .
C C5 0.7665(3) 0.36782(12) 0.3634(6) 0.0583(9) Uani d . 1 . .
C C6 0.6856(3) 0.34023(13) 0.4488(6) 0.0674(10) Uani d . 1 . .
H H6 0.6389 0.3540 0.5500 0.081 Uiso calc R 1 . .
C C7 0.6648(3) 0.28952(13) 0.3943(6) 0.0613(9) Uani d . 1 . .
H H7A 0.5958 0.2873 0.3118 0.074 Uiso calc R 1 . .
H H7B 0.6536 0.2714 0.5225 0.074 Uiso calc R 1 . .
C C8 0.7623(3) 0.26762(10) 0.2707(5) 0.0482(8) Uani d . 1 . .
H H8 0.8270 0.2627 0.3650 0.058 Uiso calc R 1 . .
C C9 0.7973(3) 0.30251(11) 0.0934(5) 0.0496(8) Uani d . 1 . .
H H9 0.7269 0.3110 0.0204 0.060 Uiso calc R 1 . .
C C10 0.8443(3) 0.35012(11) 0.1862(5) 0.0513(8) Uani d . 1 . .
C C11 0.8757(3) 0.28075(12) -0.0755(6) 0.0610(9) Uani d . 1 . .
H H11A 0.8766 0.3019 -0.1963 0.073 Uiso calc R 1 . .
H H11B 0.9523 0.2795 -0.0199 0.073 Uiso calc R 1 . .
C C12 0.8425(3) 0.23078(12) -0.1496(5) 0.0578(9) Uani d . 1 . .
H H12A 0.9017 0.2181 -0.2396 0.069 Uiso calc R 1 . .
H H12B 0.7730 0.2325 -0.2309 0.069 Uiso calc R 1 . .
C C13 0.8252(3) 0.19741(12) 0.0396(5) 0.0508(8) Uani d . 1 . .
C C14 0.7296(3) 0.22009(12) 0.1721(5) 0.0497(8) Uani d . 1 . .
H H14 0.6698 0.2279 0.0707 0.060 Uiso calc R 1 . .
C C15 0.6785(3) 0.17936(12) 0.3103(6) 0.0609(10) Uani d . 1 . .
H H15A 0.7204 0.1751 0.4403 0.073 Uiso calc R 1 . .
H H15B 0.5989 0.1848 0.3415 0.073 Uiso calc R 1 . .
C C16 0.6951(3) 0.13810(12) 0.1623(6) 0.0619(9) Uani d . 1 . .
C C17 0.7721(3) 0.14936(12) 0.0079(6) 0.0598(9) Uani d . 1 . .
C C18 0.9367(3) 0.19017(13) 0.1615(7) 0.0654(10) Uani d . 1 . .
H H18A 0.9213 0.1735 0.2904 0.098 Uiso calc R 1 . .
H H18B 0.9698 0.2207 0.1925 0.098 Uiso calc R 1 . .
H H18C 0.9885 0.1718 0.0777 0.098 Uiso calc R 1 . .
C C19 0.9641(3) 0.34398(13) 0.2742(7) 0.0667(10) Uani d . 1 . .
H H19A 0.9652 0.3175 0.3703 0.100 Uiso calc R 1 . .
H H19B 0.9862 0.3726 0.3466 0.100 Uiso calc R 1 . .
H H19C 1.0160 0.3379 0.1609 0.100 Uiso calc R 1 . .
C C20 0.6632(4) 0.09124(14) 0.1184(8) 0.0744(11) Uani d . 1 . .
H H20 0.6113 0.0738 0.1975 0.089 Uiso calc R 1 . .
C C21 0.8604(5) 0.10396(15) -0.2928(8) 0.0969(16) Uani d . 1 . .
H H21A 0.9134 0.1300 -0.2991 0.145 Uiso calc R 1 . .
H H21B 0.8173 0.1028 -0.4207 0.145 Uiso calc R 1 . .
H H21C 0.9010 0.0745 -0.2753 0.145 Uiso calc R 1 . .

loop_
_atom_site_aniso_label
_atom_site_aniso_U_11
_atom_site_aniso_U_22
_atom_site_aniso_U_33
_atom_site_aniso_U_12
_atom_site_aniso_U_13
_atom_site_aniso_U_23
O1 0.149(3) 0.0445(15) 0.094(2) 0.0112(17) -0.004(2) 0.0059(15)
N1 0.106(2) 0.0424(17) 0.067(2) 0.0002(17) 0.002(2) 0.0005(14)
N2 0.128(3) 0.0485(19) 0.081(3) -0.006(2) -0.010(2) 0.0001(17)
C1 0.094(3) 0.053(2) 0.058(2) -0.0022(19) 0.001(2) 0.0149(17)
C2 0.117(3) 0.051(2) 0.065(3) 0.000(2) 0.002(2) 0.0167(18)
C3 0.103(3) 0.049(2) 0.070(3) 0.014(2) 0.002(2) 0.0118(18)
C4 0.107(3) 0.051(2) 0.066(3) 0.007(2) 0.007(2) 0.0039(18)
C5 0.077(2) 0.052(2) 0.0456(19) 0.0034(18) 0.0003(18) 0.0079(15)
C6 0.079(2) 0.063(2) 0.061(2) 0.0153(19) 0.0104(19) 0.0022(18)
C7 0.0549(18) 0.062(2) 0.067(2) -0.0033(16) 0.0072(17) 0.0038(17)
C8 0.0528(17) 0.0477(18) 0.0443(18) 0.0005(13) 0.0003(15) 0.0059(13)
C9 0.0541(17) 0.0499(18) 0.0448(19) -0.0011(14) -0.0031(14) 0.0082(14)
C10 0.0623(19) 0.0460(18) 0.046(2) -0.0007(15) 0.0033(15) 0.0095(14)
C11 0.075(2) 0.059(2) 0.049(2) -0.0049(18) 0.0132(17) 0.0069(16)
C12 0.068(2) 0.062(2) 0.043(2) 0.0023(16) 0.0073(17) 0.0037(15)
C13 0.0562(17) 0.0490(19) 0.0472(19) 0.0049(15) 0.0012(14) 0.0024(14)
C14 0.0499(17) 0.0526(18) 0.0466(19) -0.0060(15) -0.0022(14) 0.0063(14)
C15 0.066(2) 0.056(2) 0.060(2) -0.0136(16) 0.0087(17) 0.0066(17)
C16 0.068(2) 0.047(2) 0.071(3) -0.0079(16) -0.0052(19) 0.0035(17)
C17 0.070(2) 0.052(2) 0.057(2) -0.0006(17) -0.0049(19) 0.0013(16)
C18 0.0574(19) 0.066(2) 0.073(3) 0.0055(17) -0.0036(18) 0.008(2)
C19 0.063(2) 0.065(2) 0.072(3) -0.0086(18) -0.0060(19) 0.0068(19)
C20 0.086(3) 0.058(2) 0.079(3) -0.013(2) -0.008(2) 0.013(2)
C21 0.159(4) 0.061(3) 0.071(3) 0.004(3) 0.025(3) -0.004(2)

loop_
_atom_type_symbol
_atom_type_description
_atom_type_scat_dispersion_real
_atom_type_scat_dispersion_imag
_atom_type_scat_source
C C 0.0033 0.0000 'International Tables Vol C Tables 4.2.6.8 and 6.1.1.4'
H H 0.0000 0.0000 'International Tables Vol C Tables 4.2.6.8 and 6.1.1.4'
N N 0.0061 0.0000 'International Tables Vol C Tables 4.2.6.8 and 6.1.1.4'
O O 0.0106 0.0000 'International Tables Vol C Tables 4.2.6.8 and 6.1.1.4'

loop_
_geom_angle_atom_site_label_1
_geom_angle_atom_site_label_2
_geom_angle_atom_site_label_3
_geom_angle_site_symmetry_1
_geom_angle_site_symmetry_3
_geom_angle
_geom_angle_publ_flag
C3 O1 H1 . . 125(3) ?
C17 N1 N2 . . 110.0(3) ?
C17 N1 C21 . . 129.2(3) ?
N2 N1 C21 . . 120.7(3) ?
C20 N2 N1 . . 105.8(3) ?
C2 C1 C10 . . 112.6(3) ?
C2 C1 H1A . . 109.1 ?
C10 C1 H1A . . 109.1 ?
C2 C1 H1B . . 109.1 ?
C10 C1 H1B . . 109.1 ?
H1A C1 H1B . . 107.8 ?
C3 C2 C1 . . 110.2(3) ?
C3 C2 H2A . . 109.6 ?
C1 C2 H2A . . 109.6 ?
C3 C2 H2B . . 109.6 ?
C1 C2 H2B . . 109.6 ?
H2A C2 H2B . . 108.1 ?
O1 C3 C2 . . 111.6(3) ?
O1 C3 C4 . . 107.4(4) ?
C2 C3 C4 . . 110.7(3) ?
O1 C3 H3 . . 109.0 ?
C2 C3 H3 . . 109.0 ?
C4 C3 H3 . . 109.0 ?
C5 C4 C3 . . 111.1(3) ?
C5 C4 H4A . . 109.4 ?
C3 C4 H4A . . 109.4 ?
C5 C4 H4B . . 109.4 ?
C3 C4 H4B . . 109.4 ?
H4A C4 H4B . . 108.0 ?
C6 C5 C4 . . 121.6(3) ?
C6 C5 C10 . . 122.4(3) ?
C4 C5 C10 . . 116.0(3) ?
C5 C6 C7 . . 125.1(3) ?
C5 C6 H6 . . 117.5 ?
C7 C6 H6 . . 117.5 ?
C6 C7 C8 . . 112.5(3) ?
C6 C7 H7A . . 109.1 ?
C8 C7 H7A . . 109.1 ?
C6 C7 H7B . . 109.1 ?
C8 C7 H7B . . 109.1 ?
H7A C7 H7B . . 107.8 ?
C7 C8 C14 . . 112.0(3) ?
C7 C8 C9 . . 108.9(3) ?
C14 C8 C9 . . 108.6(3) ?
C7 C8 H8 . . 109.1 ?
C14 C8 H8 . . 109.1 ?
C9 C8 H8 . . 109.1 ?
C11 C9 C8 . . 114.7(3) ?
C11 C9 C10 . . 112.9(3) ?
C8 C9 C10 . . 111.0(3) ?
C11 C9 H9 . . 105.8 ?
C8 C9 H9 . . 105.8 ?
C10 C9 H9 . . 105.8 ?
C19 C10 C5 . . 108.6(3) ?
C19 C10 C1 . . 110.7(3) ?
C5 C10 C1 . . 107.7(3) ?
C19 C10 C9 . . 111.7(3) ?
C5 C10 C9 . . 110.0(3) ?
C1 C10 C9 . . 108.0(3) ?
C12 C11 C9 . . 115.1(3) ?
C12 C11 H11A . . 108.5 ?
C9 C11 H11A . . 108.5 ?
C12 C11 H11B . . 108.5 ?
C9 C11 H11B . . 108.5 ?
H11A C11 H11B . . 107.5 ?
C11 C12 C13 . . 110.4(3) ?
C11 C12 H12A . . 109.6 ?
C13 C12 H12A . . 109.6 ?
C11 C12 H12B . . 109.6 ?
C13 C12 H12B . . 109.6 ?
H12A C12 H12B . . 108.1 ?
C17 C13 C12 . . 119.7(3) ?
C17 C13 C18 . . 107.8(3) ?
C12 C13 C18 . . 111.2(3) ?
C17 C13 C14 . . 97.9(3) ?
C12 C13 C14 . . 105.9(3) ?
C18 C13 C14 . . 113.7(3) ?
C8 C14 C13 . . 113.6(2) ?
C8 C14 C15 . . 120.3(3) ?
C13 C14 C15 . . 106.8(3) ?
C8 C14 H14 . . 104.9 ?
C13 C14 H14 . . 104.9 ?
C15 C14 H14 . . 104.9 ?
C16 C15 C14 . . 99.1(3) ?
C16 C15 H15A . . 111.9 ?
C14 C15 H15A . . 111.9 ?
C16 C15 H15B . . 111.9 ?
C14 C15 H15B . . 111.9 ?
H15A C15 H15B . . 109.6 ?
C17 C16 C20 . . 104.5(4) ?
C17 C16 C15 . . 110.9(3) ?
C20 C16 C15 . . 144.6(4) ?
N1 C17 C16 . . 108.1(3) ?
N1 C17 C13 . . 138.8(4) ?
C16 C17 C13 . . 112.7(3) ?
C13 C18 H18A . . 109.5 ?
C13 C18 H18B . . 109.5 ?
H18A C18 H18B . . 109.5 ?
C13 C18 H18C . . 109.5 ?
H18A C18 H18C . . 109.5 ?
H18B C18 H18C . . 109.5 ?
C10 C19 H19A . . 109.5 ?
C10 C19 H19B . . 109.5 ?
H19A C19 H19B . . 109.5 ?
C10 C19 H19C . . 109.5 ?
H19A C19 H19C . . 109.5 ?
H19B C19 H19C . . 109.5 ?
N2 C20 C16 . . 111.6(4) ?
N2 C20 H20 . . 124.2 ?
C16 C20 H20 . . 124.2 ?
N1 C21 H21A . . 109.5 ?
N1 C21 H21B . . 109.5 ?
H21A C21 H21B . . 109.5 ?
N1 C21 H21C . . 109.5 ?
H21A C21 H21C . . 109.5 ?
H21B C21 H21C . . 109.5 ?

loop_
_geom_bond_atom_site_label_1
_geom_bond_atom_site_label_2
_geom_bond_site_symmetry_2
_geom_bond_distance
_geom_bond_publ_flag
O1 C3 . 1.429(5) ?
O1 H1 . 0.96(5) ?
N1 C17 . 1.347(5) ?
N1 N2 . 1.369(5) ?
N1 C21 . 1.443(6) ?
N2 C20 . 1.317(6) ?
C1 C2 . 1.553(5) ?
C1 C10 . 1.555(4) ?
C1 H1A . 0.9700 ?
C1 H1B . 0.9700 ?
C2 C3 . 1.501(6) ?
C2 H2A . 0.9700 ?
C2 H2B . 0.9700 ?
C3 C4 . 1.521(6) ?
C3 H3 . 0.9800 ?
C4 C5 . 1.513(5) ?
C4 H4A . 0.9700 ?
C4 H4B . 0.9700 ?
C5 C6 . 1.341(5) ?
C5 C10 . 1.535(5) ?
C6 C7 . 1.482(5) ?
C6 H6 . 0.9300 ?
C7 C8 . 1.520(5) ?
C7 H7A . 0.9700 ?
C7 H7B . 0.9700 ?
C8 C14 . 1.521(4) ?
C8 C9 . 1.548(4) ?
C8 H8 . 0.9800 ?
C9 C11 . 1.542(5) ?
C9 C10 . 1.559(5) ?
C9 H9 . 0.9800 ?
C10 C19 . 1.527(5) ?
C11 C12 . 1.527(5) ?
C11 H11A . 0.9700 ?
C11 H11B . 0.9700 ?
C12 C13 . 1.537(5) ?
C12 H12A . 0.9700 ?
C12 H12B . 0.9700 ?
C13 C17 . 1.497(5) ?
C13 C18 . 1.538(5) ?
C13 C14 . 1.543(4) ?
C14 C15 . 1.560(4) ?
C14 H14 . 0.9800 ?
C15 C16 . 1.503(5) ?
C15 H15A . 0.9700 ?
C15 H15B . 0.9700 ?
C16 C17 . 1.374(5) ?
C16 C20 . 1.393(5) ?
C18 H18A . 0.9600 ?
C18 H18B . 0.9600 ?
C18 H18C . 0.9600 ?
C19 H19A . 0.9600 ?
C19 H19B . 0.9600 ?
C19 H19C . 0.9600 ?
C20 H20 . 0.9300 ?
C21 H21A . 0.9600 ?
C21 H21B . 0.9600 ?
C21 H21C . 0.9600 ?

loop_
_geom_hbond_atom_site_label_D
_geom_hbond_atom_site_label_H
_geom_hbond_atom_site_label_A
_geom_hbond_site_symmetry_A
_geom_hbond_distance_DH
_geom_hbond_distance_HA
_geom_hbond_distance_DA
_geom_hbond_angle_DHA
O1 H1 N2 4_655 0.96(5) 1.88(6) 2.813(5) 163(5)

loop_
_cod_related_entry_id
_cod_related_entry_database
_cod_related_entry_code
1 ChemSpider 24742465
